data_4519047
loop_
_publ_author_name
'Surbella, 3rd, Robert G'
'Reilly, Dallas D.'
'Sinnwell, Michael A.'
'McNamara, Bruce K.'
'Sweet, Lucas E.'
'Schwantes, Jon M.'
'Thallapally, Praveen K.'

_publ_section_title
;
 Multifunctional Two-Dimensional Metal-Organic Frameworks for Radionuclide
 Sequestration and Detection.
;
_journal_issue 38
_journal_name_full 'ACS applied materials &amp; interfaces'
_journal_page_first 45696
_journal_page_last 45707
_journal_paper_doi 10.1021/acsami.1c11018
_journal_volume 13
_journal_year 2021
_chemical_formula_moiety '[Eu(C12H6N2O4)3(C12H8N2)]'
_chemical_formula_sum 'C30 H17 Eu N5 O6'
_chemical_formula_weight 695.45
_space_group_crystal_system triclinic
_space_group_IT_number 2
_space_group_name_Hall '-P 1'
_space_group_name_H-M_alt 'P -1'
_atom_sites_solution_hydrogens geom
_audit_creation_method SHELXL-2018/3
_cell_angle_alpha 70.553(15)
_cell_angle_beta 70.509(17)
_cell_angle_gamma 89.922(12)
_cell_formula_units_Z 2
_cell_length_a 10.938(7)
_cell_length_b 10.939(6)
_cell_length_c 14.771(11)
_cell_measurement_reflns_used 9396
_cell_measurement_temperature 100(2)
_cell_measurement_theta_max 61.717
_cell_measurement_theta_min 5.865
_cell_volume 1559.0(18)
_computing_cell_refinement 'SAINT, Bruker-AXS'
_computing_data_collection 'APEX, Bruker-AXS'
_computing_data_reduction 'SAINT, Bruker-AXS'
_computing_publication_material 'Crystal Maker V 10.4.6 (Palmer)'
_computing_structure_refinement 'SHELXL-2018/3 (Sheldrick, 2018)'
_computing_structure_solution 'SHELX, (Sheldrick)'
_diffrn_ambient_temperature 100
_diffrn_measured_fraction_theta_full 0.993
_diffrn_measured_fraction_theta_max 0.974
_diffrn_measurement_device_type 'Bruker D8 Venture'
_diffrn_measurement_method 'Omega and Phi scans'
_diffrn_radiation_probe x-ray
_diffrn_radiation_type MoK\a
_diffrn_radiation_wavelength 0.71076
_diffrn_reflns_av_R_equivalents 0.0491
_diffrn_reflns_av_unetI/netI 0.0577
_diffrn_reflns_Laue_measured_fraction_full 0.993
_diffrn_reflns_Laue_measured_fraction_max 0.974
_diffrn_reflns_limit_h_max 15
_diffrn_reflns_limit_h_min -15
_diffrn_reflns_limit_k_max 15
_diffrn_reflns_limit_k_min -15
_diffrn_reflns_limit_l_max 21
_diffrn_reflns_limit_l_min -21
_diffrn_reflns_number 37749
_diffrn_reflns_point_group_measured_fraction_full 0.993
_diffrn_reflns_point_group_measured_fraction_max 0.974
_diffrn_reflns_theta_full 25.500
_diffrn_reflns_theta_max 30.851
_diffrn_reflns_theta_min 2.932
_diffrn_source 'Sealed Tube, Triumph Monochromator'
_diffrn_source_type Seimens
_exptl_absorpt_coefficient_mu 2.059
_exptl_absorpt_correction_T_max 0.7461
_exptl_absorpt_correction_T_min 0.6497
_exptl_absorpt_correction_type multi-scan
_exptl_absorpt_process_details 'SADABS, Krause, et. al J. Appl. Cryst. 2015'
_exptl_crystal_colour 'light green'
_exptl_crystal_density_diffrn 1.481
_exptl_crystal_description Prismatic
_exptl_crystal_F_000 686
_exptl_crystal_recrystallization_method 'Hydrothermal Synthesis'
_exptl_crystal_size_max 0.114
_exptl_crystal_size_mid 0.109
_exptl_crystal_size_min 0.069
_refine_diff_density_max 3.191
_refine_diff_density_min -2.516
_refine_diff_density_rms 0.204
_refine_ls_extinction_method none
_refine_ls_goodness_of_fit_ref 1.138
_refine_ls_hydrogen_treatment constr
_refine_ls_matrix_type full
_refine_ls_number_parameters 392
_refine_ls_number_reflns 9545
_refine_ls_number_restraints 0
_refine_ls_restrained_S_all 1.138
_refine_ls_R_factor_all 0.0655
_refine_ls_R_factor_gt 0.0509
_refine_ls_shift/su_max 0.001
_refine_ls_shift/su_mean 0.000
_refine_ls_structure_factor_coef Fsqd
_refine_ls_weighting_details 'w=1/[\s^2^(Fo^2^)+9.6140P] where P=(Fo^2^+2Fc^2^)/3'
_refine_ls_weighting_scheme calc
_refine_ls_wR_factor_gt 0.0933
_refine_ls_wR_factor_ref 0.0986
_reflns_Friedel_coverage 0.000
_reflns_number_gt 8141
_reflns_number_total 9545
_reflns_threshold_expression 'I > 2\s(I)'
_cod_data_source_file am1c11018_si_002.cif
_cod_data_source_block compound_1
_cod_database_code 4519047
_shelx_shelxl_version_number 2018/3
_shelx_space_group_comment
;
The symmetry employed for this shelxl refinement is uniquely defined
by the following loop, which should always be used as a source of
symmetry information in preference to the above space-group names.
They are only intended as comments.
;

loop_
_space_group_symop_operation_xyz
'x, y, z'
'-x, -y, -z'

loop_
_atom_site_label
_atom_site_type_symbol
_atom_site_fract_x
_atom_site_fract_y
_atom_site_fract_z
_atom_site_U_iso_or_equiv
_atom_site_adp_type
_atom_site_occupancy
_atom_site_site_symmetry_order
_atom_site_calc_flag
_atom_site_refinement_flags_posn
_atom_site_refinement_flags_adp
_atom_site_refinement_flags_occupancy
_atom_site_disorder_assembly
_atom_site_disorder_group
Eu1 Eu 0.11737(2) 0.61742(2) 0.02181(2) 0.01074(6) Uani 1 1 d . . . . .
C1 C 0.3757(4) 0.5283(5) 0.1061(4) 0.0252(10) Uani 1 1 d . . . . .
H1 H 0.387047 0.482448 0.061554 0.030 Uiso 1 1 calc R U . . .
C2 C 0.4587(5) 0.5114(5) 0.1628(4) 0.0332(12) Uani 1 1 d . . . . .
H2 H 0.523819 0.456981 0.154934 0.040 Uiso 1 1 calc R U . . .
C3 C 0.4420(6) 0.5767(6) 0.2303(5) 0.0416(14) Uani 1 1 d . . . . .
H3 H 0.494570 0.565332 0.269904 0.050 Uiso 1 1 calc R U . . .
C4 C 0.3439(6) 0.6615(6) 0.2389(5) 0.0402(14) Uani 1 1 d . . . . .
C5 C 0.2680(5) 0.6751(5) 0.1758(4) 0.0267(10) Uani 1 1 d . . . . .
C6 C 0.3237(8) 0.7361(8) 0.3060(7) 0.068(2) Uani 1 1 d . . . . .
H6 H 0.370565 0.723540 0.349914 0.081 Uiso 1 1 calc R U . . .
C7 C 0.2365(8) 0.8242(8) 0.3049(7) 0.071(3) Uani 1 1 d . . . . .
H7 H 0.224944 0.872546 0.347775 0.085 Uiso 1 1 calc R U . . .
C8 C 0.1614(6) 0.8444(6) 0.2386(5) 0.0411(14) Uani 1 1 d . . . . .
C9 C 0.1744(5) 0.7681(5) 0.1758(4) 0.0277(10) Uani 1 1 d . . . . .
C10 C 0.0764(6) 0.9417(6) 0.2298(5) 0.0455(16) Uani 1 1 d . . . . .
H10 H 0.064927 0.994405 0.269359 0.055 Uiso 1 1 calc R U . . .
C11 C 0.0110(5) 0.9583(5) 0.1630(4) 0.0313(11) Uani 1 1 d . . . . .
H11 H -0.043287 1.023571 0.155279 0.038 Uiso 1 1 calc R U . . .
C12 C 0.0275(4) 0.8746(4) 0.1062(4) 0.0242(10) Uani 1 1 d . . . . .
H12 H -0.018932 0.884991 0.062153 0.029 Uiso 1 1 calc R U . . .
C13 C -0.0746(4) 0.4253(4) 0.1950(3) 0.0190(9) Uani 1 1 d . . . . .
C14 C -0.1705(4) 0.3298(5) 0.2924(3) 0.0209(9) Uani 1 1 d . . . . .
C17 C -0.3412(4) 0.1590(5) 0.4738(3) 0.0222(9) Uani 1 1 d . . . . .
C19 C -0.4342(4) 0.0663(4) 0.5724(3) 0.0216(9) Uani 1 1 d . . . . .
C20 C -0.5520(5) 0.0997(5) 0.6165(4) 0.0406(15) Uani 1 1 d . . . . .
H20 H -0.574558 0.181168 0.585830 0.049 Uiso 1 1 calc R U . . .
C21 C 0.5146(5) 0.8621(6) -0.2940(5) 0.0510(18) Uani 1 1 d . . . . .
H21 H 0.538276 0.780841 -0.264219 0.061 Uiso 1 1 calc R U . . .
C23 C 0.3932(4) 0.8932(5) -0.2465(3) 0.0239(10) Uani 1 1 d . . . . .
C22 C -0.6378(6) 0.0145(5) 0.7058(4) 0.0487(18) Uani 1 1 d . . . . .
H22 H -0.719055 0.038299 0.735365 0.058 Uiso 1 1 calc R U . . .
C24 C 0.2982(4) 0.7977(4) -0.1501(3) 0.0204(9) Uani 1 1 d . . . . .
C25 C 0.1757(4) 0.3236(4) -0.0001(3) 0.0191(9) Uani 1 1 d . . . . .
C26 C 0.2739(4) 0.2260(4) -0.0001(4) 0.0213(9) Uani 1 1 d . . . . .
C27 C 0.2956(5) 0.1541(5) -0.0651(4) 0.0291(11) Uani 1 1 d . . . . .
H27 H 0.248618 0.166307 -0.108932 0.035 Uiso 1 1 calc R U . . .
N5 N 0.3846(4) 0.0660(5) -0.0657(4) 0.0361(11) Uani 1 1 d . . . . .
C28 C 0.4513(4) 0.0486(4) 0.0002(4) 0.0216(9) Uani 1 1 d . . . . .
C30 C 0.3450(5) 0.2044(5) 0.0653(4) 0.0310(11) Uani 1 1 d . . . . .
H30 H 0.332145 0.251004 0.109452 0.037 Uiso 1 1 calc R U . . .
C29 C 0.4336(5) 0.1157(5) 0.0655(4) 0.0240(10) Uani 1 1 d . . . . .
H29 H 0.480704 0.101590 0.109338 0.029 Uiso 1 1 calc R U . . .
O1 O 0.0745(3) 0.5749(3) -0.1090(2) 0.0233(7) Uani 1 1 d . . . . .
O2 O 0.0029(4) 0.5028(4) 0.2008(3) 0.0345(9) Uani 1 1 d . . . . .
O3 O 0.3297(3) 0.6867(3) -0.1103(3) 0.0268(8) Uani 1 1 d . . . . .
O4 O 0.1867(3) 0.8290(3) -0.1105(3) 0.0288(8) Uani 1 1 d . . . . .
O5 O 0.1955(3) 0.4171(3) 0.0281(2) 0.0218(7) Uani 1 1 d . . . . .
O6 O -0.0829(3) 0.6959(3) 0.0281(2) 0.0219(7) Uani 1 1 d . . . . .
N1 N 0.2812(3) 0.6063(4) 0.1121(3) 0.0208(8) Uani 1 1 d . . . . .
N2 N 0.1063(3) 0.7813(4) 0.1122(3) 0.0213(8) Uani 1 1 d . . . . .
N4 N -0.3992(5) -0.0520(5) 0.6161(4) 0.0557(17) Uani 1 1 d . . . . .
N3A N -0.3873(11) 0.2600(11) 0.4147(8) 0.038(2) Uani 0.517(6) 1 d . . P A 1
C15A C -0.1274(10) 0.2248(11) 0.3571(8) 0.032(2) Uani 0.517(6) 1 d . . P A 1
H15A H -0.038799 0.215563 0.338108 0.038 Uiso 0.517(6) 1 calc R U P A 1
C16A C -0.2127(9) 0.1372(10) 0.4463(7) 0.0239(19) Uani 0.517(6) 1 d . . P A 1
H16A H -0.184845 0.066045 0.486569 0.029 Uiso 0.517(6) 1 calc R U P A 1
C18A C -0.3003(12) 0.3452(12) 0.3227(9) 0.035(2) Uani 0.517(6) 1 d . . P A 1
H18A H -0.330339 0.413151 0.281225 0.042 Uiso 0.517(6) 1 calc R U P A 1
N3B N -0.3619(12) 0.2885(12) 0.4487(8) 0.038(2) Uani 0.483(6) 1 d . . P A 2
C15B C -0.1575(11) 0.1990(12) 0.3222(9) 0.032(2) Uani 0.483(6) 1 d . . P A 2
H15B H -0.091849 0.168320 0.279418 0.038 Uiso 0.483(6) 1 calc R U P A 2
C16B C -0.2399(10) 0.1131(12) 0.4141(8) 0.0239(19) Uani 0.483(6) 1 d . . P A 2
H16B H -0.227716 0.025355 0.435830 0.029 Uiso 0.483(6) 1 calc R U P A 2
C18B C -0.2753(13) 0.3717(14) 0.3588(9) 0.035(2) Uani 0.483(6) 1 d . . P A 2
H18B H -0.284976 0.460145 0.339577 0.042 Uiso 0.483(6) 1 calc R U P A 2

loop_
_atom_site_aniso_label
_atom_site_aniso_U_11
_atom_site_aniso_U_22
_atom_site_aniso_U_33
_atom_site_aniso_U_23
_atom_site_aniso_U_13
_atom_site_aniso_U_12
Eu1 0.00807(8) 0.00792(9) 0.01141(9) -0.00045(6) -0.00045(6) 0.00330(6)
C1 0.0155(19) 0.024(2) 0.031(2) -0.0109(19) -0.0016(17) 0.0047(17)
C2 0.021(2) 0.031(3) 0.052(3) -0.017(2) -0.016(2) 0.011(2)
C3 0.038(3) 0.047(4) 0.065(4) -0.034(3) -0.037(3) 0.024(3)
C4 0.041(3) 0.046(3) 0.060(4) -0.036(3) -0.034(3) 0.026(3)
C5 0.025(2) 0.027(2) 0.033(3) -0.015(2) -0.013(2) 0.0094(19)
C6 0.080(5) 0.087(6) 0.105(6) -0.076(5) -0.076(5) 0.061(5)
C7 0.089(6) 0.087(6) 0.111(7) -0.084(6) -0.077(5) 0.064(5)
C8 0.044(3) 0.041(3) 0.060(4) -0.032(3) -0.032(3) 0.024(3)
C9 0.023(2) 0.025(2) 0.039(3) -0.014(2) -0.014(2) 0.0090(19)
C10 0.052(4) 0.041(3) 0.071(4) -0.041(3) -0.035(3) 0.027(3)
C11 0.030(2) 0.023(2) 0.046(3) -0.016(2) -0.016(2) 0.013(2)
C12 0.022(2) 0.018(2) 0.031(2) -0.0055(18) -0.0116(19) 0.0043(17)
C13 0.0153(18) 0.014(2) 0.023(2) -0.0019(16) -0.0048(16) 0.0021(15)
C14 0.0172(19) 0.024(2) 0.0146(19) -0.0024(17) -0.0020(15) -0.0035(16)
C17 0.020(2) 0.023(2) 0.017(2) -0.0022(17) -0.0035(16) -0.0022(17)
C19 0.019(2) 0.020(2) 0.020(2) -0.0038(17) -0.0026(16) -0.0053(16)
C20 0.035(3) 0.022(3) 0.033(3) 0.009(2) 0.008(2) 0.007(2)
C21 0.026(3) 0.044(4) 0.044(3) 0.011(3) 0.009(2) 0.004(2)
C23 0.023(2) 0.025(2) 0.020(2) -0.0066(18) -0.0050(17) -0.0022(18)
C22 0.047(3) 0.025(3) 0.038(3) 0.007(2) 0.012(3) 0.008(2)
C24 0.019(2) 0.019(2) 0.020(2) -0.0038(17) -0.0060(16) 0.0046(16)
C25 0.0177(19) 0.016(2) 0.020(2) -0.0036(16) -0.0056(16) 0.0065(16)
C26 0.0164(19) 0.017(2) 0.031(2) -0.0087(18) -0.0081(17) 0.0086(16)
C27 0.026(2) 0.032(3) 0.039(3) -0.019(2) -0.017(2) 0.015(2)
N5 0.036(2) 0.038(3) 0.049(3) -0.027(2) -0.021(2) 0.020(2)
C28 0.021(2) 0.021(2) 0.031(2) -0.0148(19) -0.0141(18) 0.0115(17)
C30 0.028(2) 0.027(3) 0.045(3) -0.018(2) -0.017(2) 0.016(2)
C29 0.028(2) 0.024(2) 0.035(2) -0.017(2) -0.023(2) 0.0166(19)
O1 0.0250(16) 0.0255(17) 0.0151(14) -0.0036(12) -0.0052(12) 0.0067(13)
O2 0.0334(19) 0.032(2) 0.0281(18) -0.0034(15) -0.0059(15) -0.0151(16)
O3 0.0156(14) 0.0260(18) 0.0273(17) -0.0020(14) -0.0008(13) 0.0042(13)
O4 0.0247(16) 0.0200(17) 0.0260(17) -0.0003(13) 0.0026(13) 0.0066(13)
O5 0.0214(15) 0.0155(15) 0.0283(16) -0.0070(13) -0.0092(13) 0.0078(12)
O6 0.0195(15) 0.0221(16) 0.0244(16) -0.0092(13) -0.0072(12) 0.0078(12)
N1 0.0150(16) 0.0182(18) 0.0277(19) -0.0086(15) -0.0053(14) 0.0018(14)
N2 0.0180(17) 0.0169(18) 0.0271(19) -0.0053(15) -0.0082(15) 0.0037(14)
N4 0.035(3) 0.047(3) 0.045(3) 0.010(2) 0.010(2) 0.008(2)
N3A 0.036(4) 0.034(5) 0.025(5) -0.003(3) 0.005(3) 0.004(3)
C15A 0.022(4) 0.033(5) 0.027(5) 0.001(3) -0.002(3) 0.001(3)
C16A 0.018(4) 0.024(4) 0.016(4) 0.007(3) -0.002(2) 0.002(3)
C18A 0.033(5) 0.032(5) 0.023(5) 0.003(4) 0.001(3) 0.008(4)
N3B 0.036(4) 0.034(5) 0.025(5) -0.003(3) 0.005(3) 0.004(3)
C15B 0.022(4) 0.033(5) 0.027(5) 0.001(3) -0.002(3) 0.001(3)
C16B 0.018(4) 0.024(4) 0.016(4) 0.007(3) -0.002(2) 0.002(3)
C18B 0.033(5) 0.032(5) 0.023(5) 0.003(4) 0.001(3) 0.008(4)

loop_
_atom_type_symbol
_atom_type_description
_atom_type_scat_dispersion_real
_atom_type_scat_dispersion_imag
_atom_type_scat_source
Eu Eu -0.1578 3.6682 'International Tables Vol C Tables 4.2.6.8 and 6.1.1.4'
C C 0.0033 0.0016 'International Tables Vol C Tables 4.2.6.8 and 6.1.1.4'
H H 0.0000 0.0000 'International Tables Vol C Tables 4.2.6.8 and 6.1.1.4'
O O 0.0106 0.0060 'International Tables Vol C Tables 4.2.6.8 and 6.1.1.4'
N N 0.0061 0.0033 'International Tables Vol C Tables 4.2.6.8 and 6.1.1.4'

loop_
_geom_angle_atom_site_label_1
_geom_angle_atom_site_label_2
_geom_angle_atom_site_label_3
_geom_angle
_geom_angle_site_symmetry_1
_geom_angle_site_symmetry_3
_geom_angle_publ_flag
O1 Eu1 O5 76.41(11) . . ?
O1 Eu1 O6 76.32(11) . . ?
O5 Eu1 O6 134.44(11) . . ?
O1 Eu1 O2 124.57(13) . . ?
O5 Eu1 O2 83.10(13) . . ?
O6 Eu1 O2 83.22(12) . . ?
O1 Eu1 O4 79.94(13) . . ?
O5 Eu1 O4 130.53(11) . . ?
O6 Eu1 O4 78.64(11) . . ?
O2 Eu1 O4 144.75(13) . . ?
O1 Eu1 O3 80.20(13) . . ?
O5 Eu1 O3 78.71(11) . . ?
O6 Eu1 O3 130.60(11) . . ?
O2 Eu1 O3 144.51(12) . . ?
O4 Eu1 O3 54.67(11) . . ?
O1 Eu1 N1 145.27(11) . . ?
O5 Eu1 N1 76.65(12) . . ?
O6 Eu1 N1 138.34(12) . . ?
O2 Eu1 N1 72.90(13) . . ?
O4 Eu1 N1 101.77(13) . . ?
O3 Eu1 N1 73.37(13) . . ?
O1 Eu1 N2 145.17(11) . . ?
O5 Eu1 N2 138.35(12) . . ?
O6 Eu1 N2 76.61(12) . . ?
O2 Eu1 N2 72.94(13) . . ?
O4 Eu1 N2 73.58(13) . . ?
O3 Eu1 N2 101.64(13) . . ?
N1 Eu1 N2 64.09(12) . . ?
O1 Eu1 O1 72.95(12) . 2_565 ?
O5 Eu1 O1 68.59(11) . 2_565 ?
O6 Eu1 O1 68.87(11) . 2_565 ?
O2 Eu1 O1 51.62(11) . 2_565 ?
O4 Eu1 O1 141.52(11) . 2_565 ?
O3 Eu1 O1 141.48(11) . 2_565 ?
N1 Eu1 O1 116.11(11) . 2_565 ?
N2 Eu1 O1 116.22(11) . 2_565 ?
O1 Eu1 C24 78.19(14) . . ?
O5 Eu1 C24 104.59(12) . . ?
O6 Eu1 C24 104.65(12) . . ?
O2 Eu1 C24 157.23(14) . . ?
O4 Eu1 C24 27.37(11) . . ?
O3 Eu1 C24 27.31(11) . . ?
N1 Eu1 C24 87.85(14) . . ?
N2 Eu1 C24 87.92(14) . . ?
O1 Eu1 C24 151.15(12) 2_565 . ?
O1 Eu1 C13 99.26(14) . . ?
O5 Eu1 C13 74.54(12) . . ?
O6 Eu1 C13 74.71(12) . . ?
O2 Eu1 C13 25.32(13) . . ?
O4 Eu1 C13 152.68(11) . . ?
O3 Eu1 C13 152.53(11) . . ?
N1 Eu1 C13 94.25(13) . . ?
N2 Eu1 C13 94.30(14) . . ?
O1 Eu1 C13 26.31(12) 2_565 . ?
C24 Eu1 C13 177.45(15) . . ?
O1 Eu1 Eu1 39.11(8) . 2_565 ?
O5 Eu1 Eu1 67.81(9) . 2_565 ?
O6 Eu1 Eu1 67.93(9) . 2_565 ?
O2 Eu1 Eu1 85.46(10) . 2_565 ?
O4 Eu1 Eu1 114.50(10) . 2_565 ?
O3 Eu1 Eu1 114.65(10) . 2_565 ?
N1 Eu1 Eu1 140.27(9) . 2_565 ?
N2 Eu1 Eu1 140.32(8) . 2_565 ?
O1 Eu1 Eu1 33.84(7) 2_565 2_565 ?
C24 Eu1 Eu1 117.31(11) . 2_565 ?
C13 Eu1 Eu1 60.15(11) . 2_565 ?
N1 C1 C2 124.1(5) . . ?
N1 C1 H1 118.0 . . ?
C2 C1 H1 118.0 . . ?
C3 C2 C1 118.8(4) . . ?
C3 C2 H2 120.6 . . ?
C1 C2 H2 120.6 . . ?
C2 C3 C4 119.4(5) . . ?
C2 C3 H3 120.3 . . ?
C4 C3 H3 120.3 . . ?
C5 C4 C3 117.4(5) . . ?
C5 C4 C6 120.3(5) . . ?
C3 C4 C6 122.3(5) . . ?
N1 C5 C4 123.0(4) . . ?
N1 C5 C9 117.6(4) . . ?
C4 C5 C9 119.3(5) . . ?
C7 C6 C4 120.0(6) . . ?
C7 C6 H6 120.0 . . ?
C4 C6 H6 120.0 . . ?
C6 C7 C8 121.2(6) . . ?
C6 C7 H7 119.4 . . ?
C8 C7 H7 119.4 . . ?
C10 C8 C9 117.0(5) . . ?
C10 C8 C7 123.0(6) . . ?
C9 C8 C7 120.0(5) . . ?
N2 C9 C8 123.1(4) . . ?
N2 C9 C5 117.7(4) . . ?
C8 C9 C5 119.1(5) . . ?
C11 C10 C8 120.0(5) . . ?
C11 C10 H10 120.0 . . ?
C8 C10 H10 120.0 . . ?
C10 C11 C12 118.7(4) . . ?
C10 C11 H11 120.7 . . ?
C12 C11 H11 120.7 . . ?
N2 C12 C11 123.4(5) . . ?
N2 C12 H12 118.3 . . ?
C11 C12 H12 118.3 . . ?
O2 C13 O1 121.6(4) . 2_565 ?
O2 C13 C14 118.9(4) . . ?
O1 C13 C14 119.5(4) 2_565 . ?
O2 C13 Eu1 55.4(2) . . ?
O1 C13 Eu1 66.2(2) 2_565 . ?
C14 C13 Eu1 174.3(3) . . ?
C18A C14 C15A 118.7(7) . . ?
C15B C14 C18B 117.6(8) . . ?
C18A C14 C13 120.6(6) . . ?
C15B C14 C13 120.8(6) . . ?
C15A C14 C13 120.7(5) . . ?
C18B C14 C13 121.5(6) . . ?
C16A C17 N3A 123.4(7) . . ?
C16B C17 N3B 123.8(7) . . ?
C16A C17 C19 117.4(5) . . ?
N3A C17 C19 119.2(6) . . ?
C16B C17 C19 119.5(6) . . ?
N3B C17 C19 116.6(6) . . ?
C20 C19 N4 120.9(4) . . ?
C20 C19 C17 119.9(4) . . ?
N4 C19 C17 119.2(4) . . ?
C19 C20 C22 120.0(5) . . ?
C19 C20 H20 120.0 . . ?
C22 C20 H20 120.0 . . ?
N4 C21 C23 121.5(5) 1_664 . ?
N4 C21 H21 119.3 1_664 . ?
C23 C21 H21 119.3 . . ?
C22 C23 C21 117.1(5) 1_664 . ?
C22 C23 C24 121.7(4) 1_664 . ?
C21 C23 C24 121.2(4) . . ?
C20 C22 C23 121.4(5) . 1_446 ?
C20 C22 H22 119.3 . . ?
C23 C22 H22 119.3 1_446 . ?
O3 C24 O4 121.3(4) . . ?
O3 C24 C23 119.6(4) . . ?
O4 C24 C23 119.2(4) . . ?
O3 C24 Eu1 60.7(2) . . ?
O4 C24 Eu1 60.6(2) . . ?
C23 C24 Eu1 177.1(3) . . ?
O6 C25 O5 126.6(4) 2_565 . ?
O6 C25 C26 116.9(4) 2_565 . ?
O5 C25 C26 116.6(4) . . ?
C30 C26 C27 117.9(4) . . ?
C30 C26 C25 121.0(4) . . ?
C27 C26 C25 121.1(4) . . ?
N5 C27 C26 121.3(5) . . ?
N5 C27 H27 119.3 . . ?
C26 C27 H27 119.3 . . ?
C28 N5 C27 118.3(4) . . ?
C29 C28 N5 122.8(4) . . ?
C29 C28 C28 119.0(5) . 2_655 ?
N5 C28 C28 118.2(5) . 2_655 ?
C29 C30 C26 121.0(5) . . ?
C29 C30 H30 119.5 . . ?
C26 C30 H30 119.5 . . ?
C28 C29 C30 118.7(4) . . ?
C28 C29 H29 120.7 . . ?
C30 C29 H29 120.7 . . ?
C13 O1 Eu1 165.5(3) 2_565 . ?
C13 O1 Eu1 87.5(3) 2_565 2_565 ?
Eu1 O1 Eu1 107.05(12) . 2_565 ?
C13 O2 Eu1 99.3(3) . . ?
C24 O3 Eu1 92.0(3) . . ?
C24 O4 Eu1 92.0(3) . . ?
C25 O5 Eu1 136.9(3) . . ?
C25 O6 Eu1 136.9(3) 2_565 . ?
C1 N1 C5 117.2(4) . . ?
C1 N1 Eu1 123.2(3) . . ?
C5 N1 Eu1 119.4(3) . . ?
C12 N2 C9 117.7(4) . . ?
C12 N2 Eu1 122.6(3) . . ?
C9 N2 Eu1 119.5(3) . . ?
C19 N4 C21 119.2(5) . 1_446 ?
C17 N3A C18A 118.8(9) . . ?
C16A C15A C14 121.7(9) . . ?
C16A C15A H15A 119.1 . . ?
C14 C15A H15A 119.1 . . ?
C15A C16A C17 117.0(8) . . ?
C15A C16A H16A 121.5 . . ?
C17 C16A H16A 121.5 . . ?
C14 C18A N3A 120.3(10) . . ?
C14 C18A H18A 119.9 . . ?
N3A C18A H18A 119.9 . . ?
C18B N3B C17 115.7(10) . . ?
C16B C15B C14 120.8(10) . . ?
C16B C15B H15B 119.6 . . ?
C14 C15B H15B 119.6 . . ?
C15B C16B C17 118.8(10) . . ?
C15B C16B H16B 120.6 . . ?
C17 C16B H16B 120.6 . . ?
N3B C18B C14 123.1(11) . . ?
N3B C18B H18B 118.4 . . ?
C14 C18B H18B 118.4 . . ?

loop_
_geom_bond_atom_site_label_1
_geom_bond_atom_site_label_2
_geom_bond_distance
_geom_bond_site_symmetry_2
_geom_bond_publ_flag
Eu1 O1 2.317(4) . ?
Eu1 O5 2.335(3) . ?
Eu1 O6 2.336(3) . ?
Eu1 O2 2.391(4) . ?
Eu1 O4 2.399(3) . ?
Eu1 O3 2.402(3) . ?
Eu1 N1 2.547(4) . ?
Eu1 N2 2.549(4) . ?
Eu1 O1 2.625(4) 2_565 ?
Eu1 C24 2.753(5) . ?
Eu1 C13 2.867(4) . ?
Eu1 Eu1 3.9787(17) 2_565 ?
C1 N1 1.339(5) . ?
C1 C2 1.401(7) . ?
C1 H1 0.9300 . ?
C2 C3 1.374(8) . ?
C2 H2 0.9300 . ?
C3 C4 1.420(7) . ?
C3 H3 0.9300 . ?
C4 C5 1.416(7) . ?
C4 C6 1.445(9) . ?
C5 N1 1.361(6) . ?
C5 C9 1.442(6) . ?
C6 C7 1.356(8) . ?
C6 H6 0.9300 . ?
C7 C8 1.440(9) . ?
C7 H7 0.9300 . ?
C8 C10 1.415(7) . ?
C8 C9 1.416(8) . ?
C9 N2 1.355(6) . ?
C10 C11 1.366(8) . ?
C10 H10 0.9300 . ?
C11 C12 1.410(7) . ?
C11 H11 0.9300 . ?
C12 N2 1.335(5) . ?
C12 H12 0.9300 . ?
C13 O2 1.242(6) . ?
C13 O1 1.272(6) 2_565 ?
C13 C14 1.502(6) . ?
C14 C18A 1.368(13) . ?
C14 C15B 1.372(13) . ?
C14 C15A 1.422(12) . ?
C14 C18B 1.426(13) . ?
C17 C16A 1.371(10) . ?
C17 N3A 1.374(12) . ?
C17 C16B 1.378(12) . ?
C17 N3B 1.379(13) . ?
C17 C19 1.489(6) . ?
C19 C20 1.347(7) . ?
C19 N4 1.358(7) . ?
C20 C22 1.359(7) . ?
C20 H20 0.9300 . ?
C21 N4 1.368(7) 1_664 ?
C21 C23 1.381(7) . ?
C21 H21 0.9300 . ?
C23 C22 1.381(7) 1_664 ?
C23 C24 1.491(6) . ?
C22 H22 0.9300 . ?
C24 O3 1.264(5) . ?
C24 O4 1.266(5) . ?
C25 O6 1.259(5) 2_565 ?
C25 O5 1.269(6) . ?
C25 C26 1.513(5) . ?
C26 C30 1.394(7) . ?
C26 C27 1.395(7) . ?
C27 N5 1.369(6) . ?
C27 H27 0.9300 . ?
N5 C28 1.366(6) . ?
C28 C29 1.360(6) . ?
C28 C28 1.504(8) 2_655 ?
C30 C29 1.371(6) . ?
C30 H30 0.9300 . ?
C29 H29 0.9300 . ?
N3A C18A 1.385(15) . ?
C15A C16A 1.367(14) . ?
C15A H15A 0.9300 . ?
C16A H16A 0.9300 . ?
C18A H18A 0.9300 . ?
N3B C18B 1.359(16) . ?
C15B C16B 1.369(15) . ?
C15B H15B 0.9300 . ?
C16B H16B 0.9300 . ?
C18B H18B 0.9300 . ?
